data_4131283
loop_
_publ_author_name
'Doistau, Benjamin'
'Benda, Lorien'
'Cantin, Jean-Louis'
'Chamoreau, Lise-Marie'
'Ruiz, Eliseo'
'Marvaud, Val\'erie'
'Hasenknopf, Bernold'
'Vives, Guillaume'

_publ_section_title
;
 Six States Switching of Redox-Active Molecular Tweezers by Three
 Orthogonal Stimuli.
;
_journal_issue 27
_journal_name_full 'Journal of the American Chemical Society'
_journal_page_first 9213
_journal_page_last 9220
_journal_paper_doi 10.1021/jacs.7b02945
_journal_volume 139
_journal_year 2017
_chemical_formula_moiety 'C91 H99 Cl2 N7 Ni2 O4 Zn1, 2.25 (C H Cl3), C2 H3 N'
_chemical_formula_sum 'C95.25 H104.25 B0 Cl8.75 N8 Ni2 O4 Zn'
_chemical_formula_weight 1918.09
_space_group_crystal_system monoclinic
_space_group_IT_number 15
_space_group_name_Hall '-I 2ya'
_space_group_name_H-M_alt 'I 1 2/a 1'
_atom_sites_solution_hydrogens geom
_atom_sites_solution_primary direct
_atom_sites_solution_secondary difmap
_audit_creation_method SHELXL-2014/7
_cell_angle_alpha 90
_cell_angle_beta 95.8060(10)
_cell_angle_gamma 90
_cell_formula_units_Z 8
_cell_length_a 35.3839(4)
_cell_length_b 11.1376(2)
_cell_length_c 51.7427(9)
_cell_measurement_reflns_used 37069
_cell_measurement_temperature 100(2)
_cell_measurement_theta_max 31
_cell_measurement_theta_min 2.28
_cell_volume 20286.8(6)
_computing_cell_refinement 'CrysalisPro v1.171.37.34'
_computing_data_collection 'CrysalisPro v1.171.37.34'
_computing_data_reduction 'CrysalisPro v1.171.37.34'
_computing_molecular_graphics 'DIAMOND (Brandenburg, 2006)'
_computing_publication_material 'WinGX publication routines (Farrugia, 2012)'
_computing_structure_refinement 'SHELXL-2014/7 (Sheldrick, 2014)'
_computing_structure_solution 'SHELXS-2013 (Sheldrick, 2008)'
_diffrn_ambient_temperature 100(2)
_diffrn_detector 'CCD plate'
_diffrn_detector_type Atlas
_diffrn_measured_fraction_theta_full 0.976
_diffrn_measured_fraction_theta_max 0.968
_diffrn_measurement_device 'four-circle diffractometer'
_diffrn_measurement_device_type 'Xcalibur, Atlas'
_diffrn_measurement_method '\w and \p scans'
_diffrn_radiation_probe x-ray
_diffrn_radiation_type synchrotron
_diffrn_radiation_wavelength 0.66825
_diffrn_reflns_av_R_equivalents 0.1223
_diffrn_reflns_av_unetI/netI 0.0591
_diffrn_reflns_Laue_measured_fraction_full 0.976
_diffrn_reflns_Laue_measured_fraction_max 0.968
_diffrn_reflns_limit_h_max 49
_diffrn_reflns_limit_h_min -49
_diffrn_reflns_limit_k_max 14
_diffrn_reflns_limit_k_min -15
_diffrn_reflns_limit_l_max 72
_diffrn_reflns_limit_l_min -72
_diffrn_reflns_number 251799
_diffrn_reflns_point_group_measured_fraction_full 0.976
_diffrn_reflns_point_group_measured_fraction_max 0.968
_diffrn_reflns_theta_full 23.638
_diffrn_reflns_theta_max 28.073
_diffrn_reflns_theta_min 2.303
_diffrn_source synchrotron
_exptl_absorpt_coefficient_mu 0.742
_exptl_absorpt_correction_T_max 1
_exptl_absorpt_correction_T_min 0.809
_exptl_absorpt_correction_type multi-scan
_exptl_absorpt_process_details
;
CrysAlisPro, Agilent Technologies,
Empirical absorption correction using spherical harmonics,
 implemented in SCALE3 ABSPACK scaling algorithm.
;
_exptl_crystal_colour 'dark red'
_exptl_crystal_density_diffrn 1.256
_exptl_crystal_density_method 'not measured'
_exptl_crystal_description plate-like
_exptl_crystal_F_000 7988
_exptl_crystal_size_max 0.12
_exptl_crystal_size_mid 0.08
_exptl_crystal_size_min 0.04
_refine_diff_density_max 1.697
_refine_diff_density_min -1.538
_refine_diff_density_rms 0.099
_refine_ls_extinction_method none
_refine_ls_goodness_of_fit_ref 1.027
_refine_ls_hydrogen_treatment constr
_refine_ls_matrix_type full
_refine_ls_number_parameters 1189
_refine_ls_number_reflns 28743
_refine_ls_number_restraints 166
_refine_ls_restrained_S_all 1.044
_refine_ls_R_factor_all 0.1181
_refine_ls_R_factor_gt 0.0863
_refine_ls_shift/su_max 0.030
_refine_ls_shift/su_mean 0.001
_refine_ls_structure_factor_coef Fsqd
_refine_ls_weighting_details 'w=1/[\s^2^(Fo^2^)+(0.1745P)^2^+29.9604P] where P=(Fo^2^+2Fc^2^)/3'
_refine_ls_weighting_scheme calc
_refine_ls_wR_factor_gt 0.2576
_refine_ls_wR_factor_ref 0.2893
_reflns_Friedel_coverage 0.000
_reflns_number_gt 19510
_reflns_number_total 28743
_reflns_threshold_expression 'I > 2\s(I)'
_cod_data_source_file ja7b02945_si_002.cif
_cod_data_source_block shelx
_cod_original_sg_symbol_H-M 'I 2/a'
_cod_database_code 4131283
_shelx_shelxl_version_number 2014/7
_shelx_space_group_comment
;
The symmetry employed for this shelxl refinement is uniquely defined
by the following loop, which should always be used as a source of
symmetry information in preference to the above space-group names.
They are only intended as comments.
;

loop_
_space_group_symop_operation_xyz
'x, y, z'
'-x+1/2, y, -z'
'x+1/2, y+1/2, z+1/2'
'-x+1, y+1/2, -z+1/2'
'-x, -y, -z'
'x-1/2, -y, z'
'-x+1/2, -y+1/2, -z+1/2'
'x, -y+1/2, z+1/2'

loop_
_atom_site_label
_atom_site_type_symbol
_atom_site_fract_x
_atom_site_fract_y
_atom_site_fract_z
_atom_site_U_iso_or_equiv
_atom_site_adp_type
_atom_site_occupancy
_atom_site_site_symmetry_order
_atom_site_calc_flag
_atom_site_refinement_flags_posn
_atom_site_refinement_flags_adp
_atom_site_refinement_flags_occupancy
_atom_site_disorder_assembly
_atom_site_disorder_group
Zn1 Zn 0.28880(2) 0.49733(4) 0.71776(2) 0.03992(12) Uani 1 1 d . . . . .
Ni2 Ni 0.49233(2) 0.50274(4) 0.67617(2) 0.03780(13) Uani 1 1 d . . . . .
Cl1 Cl 0.28210(2) 0.60187(9) 0.68065(2) 0.0488(2) Uani 1 1 d . . . . .
Cl2 Cl 0.34360(2) 0.40937(8) 0.73331(2) 0.04439(19) Uani 1 1 d . . . . .
O3 O 0.53846(6) 0.5412(3) 0.66431(4) 0.0428(5) Uani 1 1 d . . . . .
O4 O 0.51394(6) 0.5543(2) 0.70848(4) 0.0402(5) Uani 1 1 d . . . . .
N3 N 0.29818(7) 0.6460(3) 0.74829(5) 0.0399(6) Uani 1 1 d . . . . .
N4 N 0.24621(7) 0.4745(3) 0.74224(6) 0.0424(6) Uani 1 1 d . . . . .
N5 N 0.25462(7) 0.3341(3) 0.70174(6) 0.0440(6) Uani 1 1 d . . . . .
N6 N 0.47139(7) 0.4427(3) 0.64427(5) 0.0422(6) Uani 1 1 d . . . . .
N7 N 0.44547(7) 0.4714(3) 0.68760(5) 0.0403(6) Uani 1 1 d . . . . .
Ni3 Ni 0.40548(16) 0.7436(6) 0.58999(9) 0.0574(13) Uani 0.1 1 d . . P A 2
O1W O 0.4266(6) 0.572(2) 0.5826(4) 0.037(5) Uani 0.1 1 d . . P A 2
Ni1 Ni 0.41972(2) 0.66831(6) 0.60068(2) 0.05805(18) Uani 1 1 d . . . . .
O1 O 0.38926(9) 0.5876(4) 0.57501(6) 0.0697(9) Uani 1 1 d . . . . .
O2 O 0.45324(9) 0.6891(3) 0.57592(6) 0.0672(8) Uani 1 1 d . . . . .
N1 N 0.38441(9) 0.6563(3) 0.62457(6) 0.0524(8) Uani 1 1 d . . . . .
N2 N 0.45228(9) 0.7345(3) 0.62726(6) 0.0523(8) Uani 1 1 d . . . . .
C1 C 0.35639(12) 0.5355(5) 0.57607(8) 0.0643(11) Uani 1 1 d . . . . .
C2 C 0.34075(15) 0.4610(6) 0.55562(9) 0.0766(14) Uani 1 1 d . . . . .
C3 C 0.30559(15) 0.4094(7) 0.55765(9) 0.092(2) Uani 1 1 d . . . . .
H3 H 0.2951 0.3615 0.5435 0.111 Uiso 1 1 calc R U . . .
C4 C 0.28413(13) 0.4219(6) 0.57882(9) 0.0788(16) Uani 1 1 d . . . . .
C5 C 0.29919(12) 0.4912(5) 0.59827(9) 0.0676(13) Uani 1 1 d . . . . .
H5 H 0.2857 0.5009 0.6131 0.081 Uiso 1 1 calc R U . . .
C6 C 0.33502(12) 0.5516(5) 0.59778(8) 0.0620(11) Uani 1 1 d . . . . .
C7 C 0.36287(18) 0.4384(8) 0.53187(10) 0.096(2) Uani 1 1 d . . . . .
C8 C 0.3692(2) 0.5554(10) 0.51833(11) 0.129(3) Uani 1 1 d . . . . .
H8A H 0.3446 0.5925 0.5127 0.193 Uiso 1 1 calc R U . . .
H8B H 0.3830 0.5403 0.5032 0.193 Uiso 1 1 calc R U . . .
H8C H 0.3841 0.6096 0.5303 0.193 Uiso 1 1 calc R U . . .
C9 C 0.4000(2) 0.3775(9) 0.54069(15) 0.117(3) Uani 1 1 d . . . . .
H9A H 0.4168 0.4341 0.5508 0.175 Uiso 1 1 calc R U . . .
H9B H 0.4122 0.3508 0.5255 0.175 Uiso 1 1 calc R U . . .
H9C H 0.3953 0.3079 0.5515 0.175 Uiso 1 1 calc R U . . .
C10 C 0.3407(3) 0.3516(11) 0.51205(14) 0.145(4) Uani 1 1 d . . . . .
H10A H 0.3362 0.2753 0.5206 0.218 Uiso 1 1 calc R U . . .
H10B H 0.3556 0.3372 0.4974 0.218 Uiso 1 1 calc R U . . .
H10C H 0.3163 0.3879 0.5057 0.218 Uiso 1 1 calc R U . . .
C11 C 0.24723(15) 0.3496(8) 0.57944(11) 0.098(2) Uani 1 1 d . U . . .
C12 C 0.22058(19) 0.3826(14) 0.55487(14) 0.178(6) Uani 1 1 d . U . . .
H12A H 0.2237 0.4678 0.5508 0.267 Uiso 1 1 calc R U . . .
H12B H 0.1942 0.3672 0.5580 0.267 Uiso 1 1 calc R U . . .
H12C H 0.2270 0.3337 0.5402 0.267 Uiso 1 1 calc R U . . .
C13 C 0.2563(3) 0.2166(10) 0.5805(3) 0.165(5) Uani 1 1 d . . . . .
H13A H 0.2728 0.1967 0.5670 0.248 Uiso 1 1 calc R U . . .
H13B H 0.2327 0.1704 0.5777 0.248 Uiso 1 1 calc R U . . .
H13C H 0.2693 0.1967 0.5976 0.248 Uiso 1 1 calc R U . . .
C14 C 0.22637(16) 0.3827(9) 0.60252(13) 0.110(3) Uani 1 1 d . . . . .
H14A H 0.2419 0.3608 0.6186 0.165 Uiso 1 1 calc R U . . .
H14B H 0.2022 0.3394 0.6015 0.165 Uiso 1 1 calc R U . . .
H14C H 0.2216 0.4694 0.6024 0.165 Uiso 1 1 calc R U . . .
C15 C 0.35041(11) 0.6080(4) 0.62058(8) 0.0544(9) Uani 1 1 d . . . . .
H15 H 0.3349 0.6118 0.6345 0.065 Uiso 1 1 calc R U . . .
C16 C 0.39816(10) 0.7007(4) 0.64912(7) 0.0479(8) Uani 1 1 d . . . . .
C17 C 0.43578(11) 0.7411(4) 0.65102(7) 0.0511(9) Uani 1 1 d . . . . .
C18 C 0.45375(11) 0.7808(4) 0.67463(8) 0.0531(9) Uani 1 1 d . . . . .
H18 H 0.4795 0.8058 0.6759 0.064 Uiso 1 1 calc R U . . .
C19 C 0.43364(11) 0.7834(4) 0.69621(7) 0.0486(8) Uani 1 1 d . . . . .
H19 H 0.4456 0.8105 0.7124 0.058 Uiso 1 1 calc R U . . .
C20 C 0.39578(10) 0.7462(4) 0.69415(7) 0.0475(8) Uani 1 1 d . . . . .
C21 C 0.37800(10) 0.7036(4) 0.67085(7) 0.0482(8) Uani 1 1 d . . . . .
H21 H 0.3524 0.6767 0.6697 0.058 Uiso 1 1 calc R U . . .
C22 C 0.48693(11) 0.7710(4) 0.62563(8) 0.0548(9) Uani 1 1 d . . . . .
H22 H 0.5016 0.7914 0.6414 0.066 Uiso 1 1 calc R U . . .
C23 C 0.50473(12) 0.7832(4) 0.60223(8) 0.0568(10) Uani 1 1 d . . . . .
C24 C 0.53997(12) 0.8423(5) 0.60394(9) 0.0613(11) Uani 1 1 d . . . . .
H24 H 0.5523 0.8616 0.6206 0.074 Uiso 1 1 calc R U . . .
C25 C 0.55699(13) 0.8728(5) 0.58212(9) 0.0657(12) Uani 1 1 d . . . . .
C26 C 0.53849(14) 0.8346(5) 0.55843(9) 0.0724(13) Uani 1 1 d . . . . .
H26 H 0.5506 0.8519 0.5433 0.087 Uiso 1 1 calc R U . . .
C27 C 0.50401(14) 0.7737(5) 0.55493(8) 0.0699(13) Uani 1 1 d . . . . .
C28 C 0.48564(12) 0.7453(5) 0.57786(8) 0.0614(11) Uani 1 1 d . . . . .
C29 C 0.59461(14) 0.9411(6) 0.58356(11) 0.0751(14) Uani 1 1 d D U . . .
C30A C 0.6264(6) 0.857(2) 0.5749(4) 0.113(7) Uani 0.5 1 d . . P B 1
H30A H 0.6270 0.8634 0.5560 0.170 Uiso 0.5 1 calc R U P B 1
H30B H 0.6209 0.7738 0.5794 0.170 Uiso 0.5 1 calc R U P B 1
H30C H 0.6510 0.8811 0.5837 0.170 Uiso 0.5 1 calc R U P B 1
C31A C 0.6024(6) 1.012(2) 0.6074(3) 0.109(8) Uani 0.5 1 d . U P B 1
H31A H 0.6256 1.0590 0.6065 0.164 Uiso 0.5 1 calc R U P B 1
H31B H 0.6058 0.9575 0.6224 0.164 Uiso 0.5 1 calc R U P B 1
H31C H 0.5810 1.0658 0.6093 0.164 Uiso 0.5 1 calc R U P B 1
C32A C 0.5913(8) 1.033(3) 0.5619(7) 0.138(11) Uani 0.5 1 d . U P B 1
H32A H 0.5690 1.0144 0.5498 0.207 Uiso 0.5 1 calc R U P B 1
H32B H 0.6142 1.0296 0.5527 0.207 Uiso 0.5 1 calc R U P B 1
H32C H 0.5887 1.1129 0.5692 0.207 Uiso 0.5 1 calc R U P B 1
C30B C 0.6270(4) 0.8561(18) 0.5925(7) 0.161(13) Uani 0.5 1 d D . P B 2
H30D H 0.6212 0.8142 0.6083 0.241 Uiso 0.5 1 calc R U P B 2
H30E H 0.6302 0.7973 0.5788 0.241 Uiso 0.5 1 calc R U P B 2
H30F H 0.6506 0.9021 0.5962 0.241 Uiso 0.5 1 calc R U P B 2
C31B C 0.5877(8) 1.061(3) 0.6025(8) 0.167(14) Uani 0.5 1 d . U P B 2
H31D H 0.6063 1.1239 0.5995 0.251 Uiso 0.5 1 calc R U P B 2
H31E H 0.5910 1.0371 0.6208 0.251 Uiso 0.5 1 calc R U P B 2
H31F H 0.5620 1.0925 0.5982 0.251 Uiso 0.5 1 calc R U P B 2
C32B C 0.6047(8) 1.004(4) 0.5592(6) 0.132(11) Uani 0.5 1 d . U P B 2
H32D H 0.5814 1.0277 0.5486 0.198 Uiso 0.5 1 calc R U P B 2
H32E H 0.6194 0.9497 0.5492 0.198 Uiso 0.5 1 calc R U P B 2
H32F H 0.6198 1.0759 0.5640 0.198 Uiso 0.5 1 calc R U P B 2
C33 C 0.48522(17) 0.7412(7) 0.52814(9) 0.0861(18) Uani 1 1 d . . . . .
C34 C 0.4465(2) 0.8146(8) 0.52383(12) 0.110(2) Uani 1 1 d . . . . .
H34A H 0.4517 0.9003 0.5267 0.164 Uiso 1 1 calc R U . . .
H34B H 0.4291 0.7865 0.5361 0.164 Uiso 1 1 calc R U . . .
H34C H 0.4348 0.8021 0.5060 0.164 Uiso 1 1 calc R U . . .
C35 C 0.5102(3) 0.7768(12) 0.50672(11) 0.157(5) Uani 1 1 d . . . . .
H35A H 0.5178 0.8610 0.5090 0.235 Uiso 1 1 calc R U . . .
H35B H 0.4958 0.7662 0.4897 0.235 Uiso 1 1 calc R U . . .
H35C H 0.5328 0.7257 0.5079 0.235 Uiso 1 1 calc R U . . .
C36 C 0.47833(17) 0.6049(7) 0.52668(10) 0.0871(18) Uani 1 1 d . . . . .
H36A H 0.5026 0.5626 0.5302 0.131 Uiso 1 1 calc R U . . .
H36B H 0.4667 0.5836 0.5093 0.131 Uiso 1 1 calc R U . . .
H36C H 0.4613 0.5816 0.5396 0.131 Uiso 1 1 calc R U . . .
C37 C 0.37375(10) 0.7436(4) 0.71598(7) 0.0465(8) Uani 1 1 d . . . . .
C38 C 0.35225(9) 0.7328(3) 0.73183(7) 0.0444(7) Uani 1 1 d . . . . .
C39 C 0.32655(9) 0.7265(3) 0.75155(6) 0.0415(7) Uani 1 1 d . . . . .
C40 C 0.33144(11) 0.8039(4) 0.77288(7) 0.0484(8) Uani 1 1 d . . . . .
H40 H 0.3518 0.8599 0.7745 0.058 Uiso 1 1 calc R U . . .
C41 C 0.30642(12) 0.7980(4) 0.79147(7) 0.0539(9) Uani 1 1 d . . . . .
H41 H 0.3090 0.8504 0.8060 0.065 Uiso 1 1 calc R U . . .
C42 C 0.27709(10) 0.7136(4) 0.78860(7) 0.0515(9) Uani 1 1 d . . . . .
H42 H 0.2596 0.7068 0.8013 0.062 Uiso 1 1 calc R U . . .
C43 C 0.27408(9) 0.6398(4) 0.76687(6) 0.0429(7) Uani 1 1 d . . . . .
C44 C 0.24408(9) 0.5488(4) 0.76267(6) 0.0447(8) Uani 1 1 d . . . . .
C45 C 0.21536(10) 0.5368(5) 0.77918(7) 0.0565(10) Uani 1 1 d . . . . .
H45 H 0.2140 0.5900 0.7934 0.068 Uiso 1 1 calc R U . . .
C46 C 0.18919(10) 0.4462(5) 0.77439(8) 0.0602(11) Uani 1 1 d . . . . .
H46 H 0.1696 0.4361 0.7855 0.072 Uiso 1 1 calc R U . . .
C47 C 0.19122(10) 0.3699(4) 0.75362(9) 0.0577(10) Uani 1 1 d . . . . .
H47 H 0.1731 0.3077 0.7502 0.069 Uiso 1 1 calc R U . . .
C48 C 0.22056(9) 0.3859(4) 0.73766(7) 0.0471(8) Uani 1 1 d . . . . .
C49 C 0.22591(8) 0.3048(4) 0.71538(7) 0.0469(8) Uani 1 1 d . . . . .
C50 C 0.20256(10) 0.2069(4) 0.70940(9) 0.0544(9) Uani 1 1 d . . . . .
H50 H 0.1828 0.1875 0.7198 0.065 Uiso 1 1 calc R U . . .
C51 C 0.20854(11) 0.1389(4) 0.68830(9) 0.0572(10) Uani 1 1 d . . . . .
H51 H 0.1926 0.0719 0.6838 0.069 Uiso 1 1 calc R U . . .
C52 C 0.23783(10) 0.1671(4) 0.67336(9) 0.0545(9) Uani 1 1 d . . . . .
H52 H 0.2420 0.1215 0.6584 0.065 Uiso 1 1 calc R U . . .
C53 C 0.26078(9) 0.2646(4) 0.68110(8) 0.0489(8) Uani 1 1 d . . . . .
C54 C 0.29304(10) 0.2917(4) 0.66771(8) 0.0511(9) Uani 1 1 d . . . . .
C55 C 0.32162(9) 0.3087(4) 0.65731(8) 0.0497(8) Uani 1 1 d . . . . .
C56 C 0.35895(9) 0.3398(4) 0.65135(8) 0.0492(8) Uani 1 1 d . . . . .
C57 C 0.37330(10) 0.3201(4) 0.62728(8) 0.0537(9) Uani 1 1 d . . . . .
H57 H 0.3576 0.2846 0.6134 0.064 Uiso 1 1 calc R U . . .
C58 C 0.41016(10) 0.3521(4) 0.62383(7) 0.0499(8) Uani 1 1 d . . . . .
H58 H 0.4198 0.3389 0.6076 0.060 Uiso 1 1 calc R U . . .
C59 C 0.43324(9) 0.4038(3) 0.64427(6) 0.0431(7) Uani 1 1 d . . . . .
C60 C 0.41924(9) 0.4218(3) 0.66840(6) 0.0405(7) Uani 1 1 d . . . . .
C61 C 0.38217(9) 0.3905(4) 0.67178(7) 0.0446(7) Uani 1 1 d . . . . .
H61 H 0.3726 0.4035 0.6881 0.054 Uiso 1 1 calc R U . . .
C62 C 0.48867(9) 0.4355(4) 0.62315(6) 0.0459(8) Uani 1 1 d . . . . .
H62 H 0.4743 0.4058 0.6080 0.055 Uiso 1 1 calc R U . . .
C63 C 0.52673(10) 0.4677(4) 0.62082(7) 0.0471(8) Uani 1 1 d . . . . .
C64 C 0.54079(11) 0.4428(4) 0.59670(7) 0.0549(10) Uani 1 1 d . . . . .
H64 H 0.5243 0.4094 0.5830 0.066 Uiso 1 1 calc R U . . .
C65 C 0.57778(12) 0.4661(5) 0.59289(7) 0.0573(10) Uani 1 1 d . . . . .
C66 C 0.60074(11) 0.5193(4) 0.61368(7) 0.0518(9) Uani 1 1 d . . . . .
H66 H 0.6262 0.5387 0.6109 0.062 Uiso 1 1 calc R U . . .
C67 C 0.58905(9) 0.5453(4) 0.63778(6) 0.0443(7) Uani 1 1 d . . . . .
C68 C 0.55040(9) 0.5193(3) 0.64197(6) 0.0426(7) Uani 1 1 d . . . . .
C69 C 0.59465(14) 0.4385(6) 0.56744(8) 0.0703(13) Uani 1 1 d . . . . .
C70 C 0.6049(2) 0.5561(8) 0.55451(11) 0.106(2) Uani 1 1 d . . . . .
H70A H 0.5816 0.6021 0.5496 0.159 Uiso 1 1 calc R U . . .
H70B H 0.6175 0.5382 0.5390 0.159 Uiso 1 1 calc R U . . .
H70C H 0.6219 0.6031 0.5667 0.159 Uiso 1 1 calc R U . . .
C71 C 0.56806(16) 0.3655(7) 0.54884(9) 0.0864(18) Uani 1 1 d . . . . .
H71A H 0.5599 0.2938 0.5577 0.130 Uiso 1 1 calc R U . . .
H71B H 0.5813 0.3412 0.5339 0.130 Uiso 1 1 calc R U . . .
H71C H 0.5458 0.4141 0.5428 0.130 Uiso 1 1 calc R U . . .
C72 C 0.63104(16) 0.3640(7) 0.57294(11) 0.0865(17) Uani 1 1 d . . . . .
H72A H 0.6506 0.4126 0.5827 0.130 Uiso 1 1 calc R U . . .
H72B H 0.6400 0.3388 0.5565 0.130 Uiso 1 1 calc R U . . .
H72C H 0.6257 0.2929 0.5831 0.130 Uiso 1 1 calc R U . . .
C73 C 0.61628(10) 0.5977(4) 0.65960(7) 0.0504(9) Uani 1 1 d . . . . .
C74 C 0.60255(12) 0.7209(5) 0.66760(9) 0.0615(11) Uani 1 1 d . . . . .
H74A H 0.6065 0.7796 0.6540 0.092 Uiso 1 1 calc R U . . .
H74B H 0.6169 0.7454 0.6839 0.092 Uiso 1 1 calc R U . . .
H74C H 0.5755 0.7167 0.6700 0.092 Uiso 1 1 calc R U . . .
C75 C 0.61958(12) 0.5117(5) 0.68266(8) 0.0595(11) Uani 1 1 d . . . . .
H75A H 0.5943 0.4973 0.6882 0.089 Uiso 1 1 calc R U . . .
H75B H 0.6361 0.5471 0.6970 0.089 Uiso 1 1 calc R U . . .
H75C H 0.6305 0.4355 0.6775 0.089 Uiso 1 1 calc R U . . .
C76 C 0.65684(11) 0.6132(5) 0.65131(8) 0.0664(12) Uani 1 1 d . . . . .
H76A H 0.6655 0.5369 0.6446 0.100 Uiso 1 1 calc R U . . .
H76B H 0.6741 0.6378 0.6664 0.100 Uiso 1 1 calc R U . . .
H76C H 0.6566 0.6748 0.6378 0.100 Uiso 1 1 calc R U . . .
C77 C 0.43534(9) 0.4951(3) 0.71071(7) 0.0413(7) Uani 1 1 d . . . . .
H77 H 0.4096 0.4808 0.7134 0.050 Uiso 1 1 calc R U . . .
C78 C 0.45917(9) 0.5399(3) 0.73192(6) 0.0403(7) Uani 1 1 d . . . . .
C79 C 0.44249(9) 0.5555(4) 0.75552(6) 0.0431(7) Uani 1 1 d . . . . .
H79 H 0.4161 0.5404 0.7559 0.052 Uiso 1 1 calc R U . . .
C80 C 0.46349(9) 0.5918(3) 0.77768(6) 0.0419(7) Uani 1 1 d . . . . .
C81 C 0.50251(9) 0.6138(3) 0.77582(6) 0.0413(7) Uani 1 1 d . . . . .
H81 H 0.5174 0.6389 0.7912 0.050 Uiso 1 1 calc R U . . .
C82 C 0.52066(8) 0.6020(3) 0.75362(6) 0.0380(6) Uani 1 1 d . . . . .
C83 C 0.49818(8) 0.5643(3) 0.73001(6) 0.0390(7) Uani 1 1 d . . . . .
C84 C 0.44719(9) 0.6051(4) 0.80376(6) 0.0463(8) Uani 1 1 d . . . . .
C85 C 0.40450(11) 0.5805(6) 0.80158(8) 0.0685(13) Uani 1 1 d . . . . .
H85A H 0.3914 0.6365 0.7891 0.103 Uiso 1 1 calc R U . . .
H85B H 0.3951 0.5914 0.8186 0.103 Uiso 1 1 calc R U . . .
H85C H 0.3996 0.4979 0.7956 0.103 Uiso 1 1 calc R U . . .
C86 C 0.46565(13) 0.5097(4) 0.82270(8) 0.0598(11) Uani 1 1 d . . . . .
H86A H 0.4626 0.4300 0.8147 0.090 Uiso 1 1 calc R U . . .
H86B H 0.4533 0.5111 0.8388 0.090 Uiso 1 1 calc R U . . .
H86C H 0.4928 0.5275 0.8266 0.090 Uiso 1 1 calc R U . . .
C87 C 0.45527(17) 0.7288(5) 0.81501(10) 0.0707(13) Uani 1 1 d . . . . .
H87A H 0.4828 0.7400 0.8185 0.106 Uiso 1 1 calc R U . . .
H87B H 0.4434 0.7370 0.8312 0.106 Uiso 1 1 calc R U . . .
H87C H 0.4449 0.7896 0.8026 0.106 Uiso 1 1 calc R U . . .
C88 C 0.56299(9) 0.6288(3) 0.75338(6) 0.0411(7) Uani 1 1 d . . . . .
C89 C 0.58124(10) 0.6697(4) 0.77998(7) 0.0502(9) Uani 1 1 d . . . . .
H89A H 0.5688 0.7433 0.7851 0.075 Uiso 1 1 calc R U . . .
H89B H 0.6083 0.6853 0.7790 0.075 Uiso 1 1 calc R U . . .
H89C H 0.5783 0.6066 0.7928 0.075 Uiso 1 1 calc R U . . .
C90 C 0.58351(10) 0.5155(4) 0.74572(8) 0.0496(8) Uani 1 1 d . . . . .
H90A H 0.5813 0.4530 0.7588 0.074 Uiso 1 1 calc R U . . .
H90B H 0.6104 0.5337 0.7446 0.074 Uiso 1 1 calc R U . . .
H90C H 0.5720 0.4871 0.7288 0.074 Uiso 1 1 calc R U . . .
C91 C 0.56835(11) 0.7309(4) 0.73392(7) 0.0500(8) Uani 1 1 d . . . . .
H91A H 0.5579 0.7061 0.7165 0.075 Uiso 1 1 calc R U . . .
H91B H 0.5955 0.7485 0.7339 0.075 Uiso 1 1 calc R U . . .
H91C H 0.5551 0.8030 0.7390 0.075 Uiso 1 1 calc R U . . .
C100 C 0.4710(2) 1.0634(7) 0.58521(13) 0.102(2) Uani 1 1 d D . . . .
H100 H 0.4866 0.9910 0.5821 0.123 Uiso 1 1 calc R U . . .
Cl3 Cl 0.47826(8) 1.1701(3) 0.56214(5) 0.1448(10) Uani 1 1 d D . . . .
Cl4 Cl 0.48478(9) 1.1175(2) 0.61669(4) 0.1425(10) Uani 1 1 d D . . . .
Cl5 Cl 0.42469(9) 1.0222(3) 0.58374(6) 0.1464(10) Uani 1 1 d D . . . .
C101 C 0.3357(5) 0.8332(13) 0.5593(3) 0.170(11) Uani 0.5 1 d D . P C 1
Cl6 Cl 0.3287(2) 0.9024(8) 0.58805(19) 0.209(4) Uani 0.5 1 d D . P C 1
Cl8 Cl 0.2893(2) 0.7631(9) 0.54819(14) 0.202(3) Uani 0.5 1 d D . P C 1
Cl7 Cl 0.3425(5) 0.9466(14) 0.5364(3) 0.438(8) Uiso 0.5 1 d D . P C 1
C102 C 0.3449(7) 0.9956(19) 0.5050(4) 0.19(2) Uiso 0.25 1 d D . P D 2
Cl7B Cl 0.3425(5) 0.9466(14) 0.5364(3) 0.438(8) Uiso 0.25 1 d D . P D 2
Cl16 Cl 0.3884(5) 1.0798(16) 0.5074(4) 0.214(7) Uiso 0.25 1 d D . P D 2
Cl17 Cl 0.3487(6) 0.8557(17) 0.4910(4) 0.220(7) Uiso 0.25 1 d D . P D 2
C103 C 0.2723(3) 0.6883(9) 0.86990(18) 0.127(6) Uani 0.25 1 d D . P E 1
H103 H 0.2511 0.6801 0.8557 0.152 Uiso 0.25 1 calc R U P E 1
Cl9 Cl 0.2619(3) 0.7976(10) 0.8891(2) 0.130(4) Uani 0.25 1 d D U P E 1
Cl10 Cl 0.2771(3) 0.5464(7) 0.88752(17) 0.111(3) Uani 0.25 1 d D U P E 1
Cl11 Cl 0.3124(2) 0.6938(11) 0.85667(13) 0.106(3) Uani 0.25 1 d D U P E 1
C104 C 0.2723(3) 0.6883(9) 0.86990(18) 0.127(6) Uani 0.25 1 d D U P F 2
H104 H 0.2484 0.6967 0.8580 0.152 Uiso 0.25 1 calc R U P F 2
Cl12 Cl 0.2983(4) 0.5670(15) 0.8657(4) 0.248(10) Uani 0.25 1 d D U P F 2
Cl13 Cl 0.3118(5) 0.7837(18) 0.8629(2) 0.203(8) Uani 0.25 1 d D U P F 2
Cl14 Cl 0.2704(4) 0.7373(16) 0.9016(2) 0.168(6) Uani 0.25 1 d D U P F 2
N200 N 0.1961(3) 0.5773(9) 0.84361(19) 0.151(3) Uiso 1 1 d . . . G 2
C201 C 0.1279(2) 0.4838(7) 0.84500(16) 0.0967(19) Uiso 1 1 d . . . G 2
C202 C 0.1636(4) 0.5184(10) 0.8448(3) 0.145(4) Uiso 1 1 d . . . G 2

loop_
_atom_site_aniso_label
_atom_site_aniso_U_11
_atom_site_aniso_U_22
_atom_site_aniso_U_33
_atom_site_aniso_U_23
_atom_site_aniso_U_13
_atom_site_aniso_U_12
Zn1 0.02518(17) 0.0529(3) 0.0430(2) 0.00363(15) 0.00968(13) 0.00063(14)
Ni2 0.02820(19) 0.0519(3) 0.0340(2) -0.00091(15) 0.00615(14) -0.00465(15)
Cl1 0.0448(4) 0.0632(6) 0.0402(4) 0.0029(3) 0.0129(3) 0.0024(4)
Cl2 0.0246(3) 0.0549(5) 0.0545(4) 0.0027(3) 0.0079(3) 0.0006(3)
O3 0.0334(10) 0.0590(15) 0.0370(10) -0.0034(10) 0.0080(8) -0.0088(10)
O4 0.0294(9) 0.0563(15) 0.0356(10) -0.0015(10) 0.0066(8) -0.0046(9)
N3 0.0298(11) 0.0521(17) 0.0389(12) 0.0037(11) 0.0092(9) 0.0051(11)
N4 0.0239(11) 0.0589(19) 0.0453(14) 0.0099(12) 0.0077(10) 0.0034(11)
N5 0.0247(10) 0.0562(19) 0.0508(15) 0.0032(13) 0.0025(10) -0.0024(11)
N6 0.0316(12) 0.0565(19) 0.0393(13) -0.0007(12) 0.0074(10) -0.0032(11)
N7 0.0304(11) 0.0526(17) 0.0383(13) -0.0010(11) 0.0057(9) -0.0045(11)
Ni3 0.053(3) 0.083(4) 0.037(2) 0.006(2) 0.0080(19) -0.004(3)
O1W 0.046(11) 0.039(12) 0.031(9) -0.002(8) 0.027(8) -0.012(9)
Ni1 0.0468(3) 0.0849(5) 0.0447(3) -0.0051(3) 0.0153(2) -0.0069(3)
O1 0.0533(16) 0.110(3) 0.0485(15) -0.0116(15) 0.0179(12) -0.0188(16)
O2 0.0575(16) 0.100(3) 0.0468(14) -0.0063(15) 0.0186(12) -0.0151(16)
N1 0.0441(15) 0.072(2) 0.0434(14) -0.0065(14) 0.0155(12) -0.0058(14)
N2 0.0467(15) 0.069(2) 0.0434(14) -0.0068(14) 0.0162(12) -0.0073(15)
C1 0.048(2) 0.101(4) 0.0454(19) 0.000(2) 0.0133(15) -0.009(2)
C2 0.061(3) 0.122(4) 0.048(2) -0.009(3) 0.0136(19) -0.018(3)
C3 0.065(3) 0.165(6) 0.048(2) -0.023(3) 0.012(2) -0.029(3)
C4 0.044(2) 0.137(5) 0.057(2) -0.014(3) 0.0113(17) -0.017(3)
C5 0.0385(18) 0.117(4) 0.048(2) -0.006(2) 0.0082(15) -0.007(2)
C6 0.0460(19) 0.093(3) 0.0482(19) -0.008(2) 0.0121(15) -0.008(2)
C7 0.075(3) 0.159(6) 0.057(3) -0.026(3) 0.025(2) -0.036(4)
C8 0.108(5) 0.236(10) 0.045(3) -0.006(4) 0.020(3) -0.063(6)
C9 0.091(4) 0.162(7) 0.105(5) -0.055(5) 0.054(4) -0.028(5)
C10 0.127(6) 0.244(11) 0.073(4) -0.068(5) 0.046(4) -0.077(7)
C11 0.052(2) 0.175(7) 0.070(3) -0.030(4) 0.015(2) -0.038(3)
C12 0.059(3) 0.404(19) 0.071(4) -0.033(7) 0.001(3) -0.065(7)
C13 0.122(7) 0.148(9) 0.239(13) -0.030(9) 0.086(8) -0.057(7)
C14 0.056(3) 0.197(8) 0.080(4) -0.024(4) 0.021(3) -0.043(4)
C15 0.0431(17) 0.075(3) 0.0474(18) -0.0032(17) 0.0138(14) 0.0000(17)
C16 0.0430(16) 0.057(2) 0.0457(17) -0.0056(15) 0.0144(13) -0.0023(15)
C17 0.0477(18) 0.059(2) 0.0498(18) -0.0095(16) 0.0215(14) -0.0068(16)
C18 0.0449(17) 0.061(2) 0.056(2) -0.0143(17) 0.0210(15) -0.0141(16)
C19 0.0476(18) 0.051(2) 0.0497(18) -0.0085(15) 0.0175(14) -0.0094(15)
C20 0.0440(16) 0.049(2) 0.0519(18) -0.0018(15) 0.0157(14) -0.0022(15)
C21 0.0408(16) 0.055(2) 0.0510(18) -0.0053(16) 0.0165(14) -0.0033(15)
C22 0.0473(18) 0.072(3) 0.0466(18) -0.0028(17) 0.0144(14) -0.0063(18)
C23 0.052(2) 0.070(3) 0.0510(19) 0.0000(18) 0.0178(16) -0.0045(19)
C24 0.051(2) 0.079(3) 0.057(2) 0.000(2) 0.0189(17) -0.005(2)
C25 0.056(2) 0.089(3) 0.056(2) -0.004(2) 0.0238(18) -0.017(2)
C26 0.066(3) 0.105(4) 0.050(2) 0.001(2) 0.0221(19) -0.010(3)
C27 0.059(2) 0.104(4) 0.049(2) -0.004(2) 0.0193(18) -0.012(2)
C28 0.053(2) 0.084(3) 0.050(2) -0.0019(19) 0.0177(16) -0.006(2)
C29 0.060(3) 0.090(4) 0.081(3) 0.007(3) 0.030(2) -0.018(2)
C30A 0.072(9) 0.133(16) 0.141(16) 0.002(13) 0.039(10) 0.011(9)
C31A 0.098(12) 0.154(19) 0.085(8) -0.045(9) 0.056(9) -0.085(13)
C32A 0.102(17) 0.15(2) 0.16(2) 0.062(18) 0.016(13) -0.077(15)
C30B 0.054(7) 0.109(15) 0.31(4) 0.06(2) 0.000(15) -0.034(8)
C31B 0.116(19) 0.14(2) 0.25(3) -0.042(19) 0.035(18) -0.068(16)
C32B 0.102(17) 0.22(3) 0.085(10) 0.026(11) 0.044(12) -0.060(15)
C33 0.081(3) 0.134(5) 0.045(2) -0.002(3) 0.015(2) -0.024(3)
C34 0.105(5) 0.164(7) 0.058(3) 0.020(4) 0.000(3) -0.021(5)
C35 0.144(7) 0.290(13) 0.040(2) -0.018(5) 0.035(3) -0.110(8)
C36 0.077(3) 0.134(6) 0.053(2) -0.024(3) 0.019(2) -0.019(3)
C37 0.0418(16) 0.052(2) 0.0470(17) -0.0038(15) 0.0109(13) -0.0027(14)
C38 0.0387(15) 0.053(2) 0.0430(16) -0.0035(14) 0.0103(12) -0.0031(14)
C39 0.0377(14) 0.051(2) 0.0373(14) 0.0001(13) 0.0092(11) 0.0042(13)
C40 0.0476(17) 0.054(2) 0.0439(16) -0.0050(15) 0.0085(13) 0.0037(16)
C41 0.056(2) 0.064(3) 0.0423(17) -0.0086(16) 0.0085(15) 0.0051(18)
C42 0.0451(17) 0.073(3) 0.0386(15) 0.0016(16) 0.0137(13) 0.0111(17)
C43 0.0327(13) 0.058(2) 0.0393(14) 0.0062(14) 0.0097(11) 0.0104(13)
C44 0.0288(13) 0.066(2) 0.0406(15) 0.0098(15) 0.0075(11) 0.0081(14)
C45 0.0319(15) 0.094(3) 0.0452(17) 0.0117(19) 0.0130(13) 0.0087(17)
C46 0.0344(16) 0.093(3) 0.056(2) 0.017(2) 0.0185(14) 0.0025(18)
C47 0.0302(14) 0.074(3) 0.071(2) 0.020(2) 0.0146(15) -0.0006(16)
C48 0.0258(12) 0.061(2) 0.0545(18) 0.0166(16) 0.0064(12) 0.0018(13)
C49 0.0248(12) 0.057(2) 0.0582(19) 0.0128(16) 0.0029(12) -0.0012(13)
C50 0.0297(14) 0.062(3) 0.071(2) 0.016(2) 0.0025(14) -0.0053(15)
C51 0.0375(16) 0.057(2) 0.075(3) 0.010(2) -0.0032(16) -0.0088(16)
C52 0.0346(15) 0.053(2) 0.074(2) -0.0006(18) -0.0026(15) -0.0030(15)
C53 0.0274(13) 0.058(2) 0.061(2) 0.0035(17) 0.0017(13) -0.0014(13)
C54 0.0323(14) 0.063(2) 0.058(2) -0.0099(17) 0.0034(13) -0.0043(15)
C55 0.0321(14) 0.061(2) 0.0556(19) -0.0093(17) 0.0033(13) -0.0059(14)
C56 0.0314(14) 0.060(2) 0.0563(19) -0.0106(17) 0.0073(13) -0.0040(14)
C57 0.0366(16) 0.070(3) 0.0536(19) -0.0131(18) 0.0022(14) -0.0072(16)
C58 0.0358(15) 0.067(3) 0.0468(17) -0.0091(16) 0.0062(13) -0.0051(15)
C59 0.0320(13) 0.056(2) 0.0416(15) -0.0041(14) 0.0043(11) -0.0037(13)
C60 0.0306(13) 0.048(2) 0.0428(15) -0.0027(13) 0.0042(11) -0.0043(12)
C61 0.0326(14) 0.056(2) 0.0464(16) -0.0042(15) 0.0078(12) -0.0027(13)
C62 0.0364(15) 0.065(2) 0.0364(14) -0.0050(14) 0.0049(11) -0.0045(15)
C63 0.0392(16) 0.066(2) 0.0365(15) -0.0021(15) 0.0080(12) -0.0069(15)
C64 0.0480(18) 0.080(3) 0.0379(16) -0.0060(17) 0.0089(13) -0.0123(19)
C65 0.053(2) 0.086(3) 0.0350(15) -0.0055(17) 0.0149(14) -0.011(2)
C66 0.0399(17) 0.075(3) 0.0426(17) -0.0018(16) 0.0145(13) -0.0100(16)
C67 0.0380(15) 0.059(2) 0.0374(14) -0.0003(14) 0.0098(12) -0.0084(15)
C68 0.0346(14) 0.058(2) 0.0365(14) 0.0001(13) 0.0086(11) -0.0052(13)
C69 0.064(3) 0.108(4) 0.0425(19) -0.011(2) 0.0234(18) -0.016(3)
C70 0.135(6) 0.138(6) 0.051(3) -0.004(3) 0.042(3) -0.044(5)
C71 0.070(3) 0.145(5) 0.046(2) -0.028(3) 0.018(2) -0.017(3)
C72 0.066(3) 0.128(5) 0.070(3) -0.033(3) 0.023(2) -0.008(3)
C73 0.0342(14) 0.077(3) 0.0420(16) -0.0045(16) 0.0122(12) -0.0112(15)
C74 0.050(2) 0.075(3) 0.061(2) -0.013(2) 0.0156(17) -0.0138(19)
C75 0.0406(18) 0.096(3) 0.0417(18) 0.0024(18) 0.0035(14) -0.0111(18)
C76 0.0407(18) 0.108(4) 0.052(2) -0.011(2) 0.0161(15) -0.018(2)
C77 0.0291(13) 0.053(2) 0.0422(16) 0.0004(13) 0.0070(11) -0.0055(12)
C78 0.0306(13) 0.052(2) 0.0388(14) 0.0011(13) 0.0064(11) -0.0008(13)
C79 0.0320(13) 0.055(2) 0.0432(16) 0.0022(14) 0.0095(11) -0.0003(13)
C80 0.0349(14) 0.054(2) 0.0380(14) 0.0004(13) 0.0088(11) 0.0028(13)
C81 0.0343(14) 0.053(2) 0.0366(14) -0.0006(13) 0.0057(11) 0.0005(13)
C82 0.0319(13) 0.0471(19) 0.0354(13) 0.0009(12) 0.0053(10) -0.0017(12)
C83 0.0321(13) 0.050(2) 0.0355(13) 0.0009(12) 0.0058(10) -0.0018(12)
C84 0.0378(15) 0.065(2) 0.0380(15) 0.0007(14) 0.0112(12) 0.0067(15)
C85 0.0395(18) 0.119(4) 0.050(2) -0.001(2) 0.0170(15) 0.008(2)
C86 0.057(2) 0.080(3) 0.0447(19) 0.0114(18) 0.0152(16) 0.009(2)
C87 0.092(3) 0.062(3) 0.063(3) -0.008(2) 0.032(2) 0.004(2)
C88 0.0336(13) 0.053(2) 0.0370(14) -0.0024(13) 0.0055(11) -0.0054(13)
C89 0.0372(15) 0.072(3) 0.0413(16) -0.0032(16) 0.0025(12) -0.0069(16)
C90 0.0373(16) 0.064(3) 0.0478(18) 0.0022(16) 0.0072(13) 0.0037(15)
C91 0.0474(18) 0.055(2) 0.0478(17) 0.0011(15) 0.0074(14) -0.0119(16)
C100 0.105(5) 0.114(5) 0.087(4) 0.003(4) 0.009(4) 0.025(4)
Cl3 0.1361(19) 0.189(3) 0.1077(15) 0.0459(16) 0.0056(13) -0.0333(17)
Cl4 0.206(3) 0.1258(17) 0.0873(12) -0.0200(11) -0.0243(14) 0.0616(17)
Cl5 0.131(2) 0.163(2) 0.151(2) -0.0065(17) 0.0470(17) -0.0313(17)
C101 0.30(4) 0.077(11) 0.144(17) 0.029(10) 0.09(2) 0.020(15)
Cl6 0.174(6) 0.192(7) 0.260(10) 0.060(7) 0.022(6) 0.021(5)
Cl8 0.167(6) 0.278(10) 0.150(5) 0.003(6) -0.031(4) 0.024(6)
C103 0.145(13) 0.156(14) 0.068(7) 0.001(8) -0.045(8) -0.034(11)
Cl9 0.153(8) 0.131(8) 0.100(6) -0.038(5) -0.018(6) 0.055(6)
Cl10 0.135(7) 0.087(5) 0.106(5) 0.007(4) -0.015(5) 0.018(5)
Cl11 0.085(4) 0.173(9) 0.060(3) 0.031(4) 0.005(3) 0.046(5)
C104 0.145(13) 0.156(14) 0.068(7) 0.001(8) -0.045(8) -0.034(11)
Cl12 0.169(12) 0.205(15) 0.34(2) -0.159(16) -0.118(14) 0.023(11)
Cl13 0.275(18) 0.250(18) 0.077(6) 0.028(8) -0.017(8) -0.074(15)
Cl14 0.180(12) 0.236(16) 0.092(6) -0.055(8) 0.035(7) -0.052(11)

loop_
_atom_type_symbol
_atom_type_description
_atom_type_scat_dispersion_real
_atom_type_scat_dispersion_imag
_atom_type_scat_source
C C 0.0030 0.0010 'International Tables Vol C Tables 4.2.6.8 and 6.1.1.4'
H H 0.0000 0.0000 'International Tables Vol C Tables 4.2.6.8 and 6.1.1.4'
Cl Cl 0.1350 0.1410 'International Tables Vol C Tables 4.2.6.8 and 6.1.1.4'
N N 0.0050 0.0030 'International Tables Vol C Tables 4.2.6.8 and 6.1.1.4'
Ni Ni 0.3430 1.0010 'International Tables Vol C Tables 4.2.6.8 and 6.1.1.4'
O O 0.0090 0.0050 'International Tables Vol C Tables 4.2.6.8 and 6.1.1.4'
Zn Zn 0.3170 1.2900 'International Tables Vol C Tables 4.2.6.8 and 6.1.1.4'
B B 0.0013 0.0007 'International Tables Vol C Tables 4.2.6.8 and 6.1.1.4'

loop_
_geom_angle_atom_site_label_1
_geom_angle_atom_site_label_2
_geom_angle_atom_site_label_3
_geom_angle
N4 Zn1 Cl1 124.45(8)
N4 Zn1 Cl2 112.38(8)
Cl1 Zn1 Cl2 123.15(3)
N4 Zn1 N3 74.43(11)
Cl1 Zn1 N3 102.18(8)
Cl2 Zn1 N3 90.50(7)
N4 Zn1 N5 74.63(12)
Cl1 Zn1 N5 95.51(8)
Cl2 Zn1 N5 100.86(8)
N3 Zn1 N5 149.06(10)
N7 Ni2 O3 177.34(14)
N7 Ni2 O4 94.09(11)
O3 Ni2 O4 86.01(10)
N7 Ni2 N6 85.78(12)
O3 Ni2 N6 94.26(11)
O4 Ni2 N6 176.96(13)
C68 O3 Ni2 129.1(2)
C83 O4 Ni2 128.6(2)
C39 N3 C43 117.5(3)
C39 N3 Zn1 128.6(2)
C43 N3 Zn1 113.4(2)
C48 N4 C44 119.8(3)
C48 N4 Zn1 120.0(3)
C44 N4 Zn1 120.2(2)
C49 N5 C53 117.9(3)
C49 N5 Zn1 113.9(3)
C53 N5 Zn1 128.1(2)
C62 N6 C59 120.4(3)
C62 N6 Ni2 125.8(2)
C59 N6 Ni2 113.8(2)
C77 N7 C60 120.2(3)
C77 N7 Ni2 126.2(2)
C60 N7 Ni2 113.5(2)
Ni1 Ni3 O1 67.9(3)
Ni1 Ni3 O2 65.8(3)
O1 Ni3 O2 79.2(3)
Ni1 Ni3 O1W 40.9(6)
O1 Ni3 O1W 38.6(6)
O2 Ni3 O1W 47.8(5)
Ni1 Ni3 N1 55.7(2)
O1 Ni3 N1 79.8(2)
O2 Ni3 N1 121.5(3)
O1W Ni3 N1 84.5(5)
Ni1 Ni3 N2 47.4(2)
O1 Ni3 N2 115.3(3)
O2 Ni3 N2 75.0(2)
O1W Ni3 N2 83.1(7)
N1 Ni3 N2 66.33(18)
O1 O1W Ni1 82.4(12)
O1 O1W O2 113.4(15)
Ni1 O1W O2 72.0(9)
O1 O1W Ni3 65.1(9)
Ni1 O1W Ni3 29.5(5)
O2 O1W Ni3 62.9(8)
Ni3 Ni1 O1W 109.6(10)
Ni3 Ni1 O2 81.3(3)
O1W Ni1 O2 59.1(7)
Ni3 Ni1 N1 94.9(3)
O1W Ni1 N1 123.0(7)
O2 Ni1 N1 176.21(17)
Ni3 Ni1 N2 106.8(3)
O1W Ni1 N2 129.4(10)
O2 Ni1 N2 94.02(14)
N1 Ni1 N2 86.79(14)
Ni3 Ni1 O1 78.8(3)
O1W Ni1 O1 46.2(9)
O2 Ni1 O1 86.08(13)
N1 Ni1 O1 93.48(14)
N2 Ni1 O1 174.35(18)
C1 O1 O1W 141.3(10)
C1 O1 Ni1 129.8(3)
O1W O1 Ni1 51.3(9)
C1 O1 Ni3 127.0(4)
O1W O1 Ni3 76.2(10)
Ni1 O1 Ni3 33.26(18)
C28 O2 O1W 150.8(9)
C28 O2 Ni1 129.0(3)
O1W O2 Ni1 48.9(7)
C28 O2 Ni3 126.6(4)
O1W O2 Ni3 69.3(8)
Ni1 O2 Ni3 32.86(17)
C15 N1 C16 120.9(3)
C15 N1 Ni1 126.4(3)
C16 N1 Ni1 112.6(2)
C15 N1 Ni3 115.3(3)
C16 N1 Ni3 117.3(3)
Ni1 N1 Ni3 29.38(17)
C22 N2 C17 120.9(3)
C22 N2 Ni1 126.4(3)
C17 N2 Ni1 112.6(2)
C22 N2 Ni3 120.6(3)
C17 N2 Ni3 112.5(3)
Ni1 N2 Ni3 25.82(17)
O1 C1 C2 120.8(4)
O1 C1 C6 121.5(4)
C2 C1 C6 117.7(4)
C3 C2 C1 118.3(4)
C3 C2 C7 121.7(5)
C1 C2 C7 120.0(4)
C2 C3 C4 125.5(5)
C2 C3 H3 117.2
C4 C3 H3 117.2
C5 C4 C3 116.1(4)
C5 C4 C11 124.2(4)
C3 C4 C11 119.5(5)
C4 C5 C6 122.8(4)
C4 C5 H5 118.6
C6 C5 H5 118.6
C15 C6 C1 121.9(4)
C15 C6 C5 117.7(4)
C1 C6 C5 119.6(4)
C8 C7 C9 111.3(6)
C8 C7 C2 109.9(7)
C9 C7 C2 109.2(5)
C8 C7 C10 108.6(6)
C9 C7 C10 106.6(7)
C2 C7 C10 111.2(5)
C7 C8 H8A 109.5
C7 C8 H8B 109.5
H8A C8 H8B 109.5
C7 C8 H8C 109.5
H8A C8 H8C 109.5
H8B C8 H8C 109.5
C7 C9 H9A 109.5
C7 C9 H9B 109.5
H9A C9 H9B 109.5
C7 C9 H9C 109.5
H9A C9 H9C 109.5
H9B C9 H9C 109.5
C7 C10 H10A 109.5
C7 C10 H10B 109.5
H10A C10 H10B 109.5
C7 C10 H10C 109.5
H10A C10 H10C 109.5
H10B C10 H10C 109.5
C14 C11 C13 109.1(7)
C14 C11 C4 111.9(5)
C13 C11 C4 109.6(6)
C14 C11 C12 106.6(6)
C13 C11 C12 111.8(9)
C4 C11 C12 107.9(6)
C11 C12 H12A 109.5
C11 C12 H12B 109.5
H12A C12 H12B 109.5
C11 C12 H12C 109.5
H12A C12 H12C 109.5
H12B C12 H12C 109.5
C11 C13 H13A 109.5
C11 C13 H13B 109.5
H13A C13 H13B 109.5
C11 C13 H13C 109.5
H13A C13 H13C 109.5
H13B C13 H13C 109.5
C11 C14 H14A 109.5
C11 C14 H14B 109.5
H14A C14 H14B 109.5
C11 C14 H14C 109.5
H14A C14 H14C 109.5
H14B C14 H14C 109.5
N1 C15 C6 126.1(3)
N1 C15 H15 117.0
C6 C15 H15 117.0
C21 C16 C17 119.8(3)
C21 C16 N1 125.5(3)
C17 C16 N1 114.6(3)
C18 C17 C16 120.7(3)
C18 C17 N2 126.0(3)
C16 C17 N2 113.3(3)
C19 C18 C17 119.2(3)
C19 C18 H18 120.4
C17 C18 H18 120.4
C18 C19 C20 120.0(4)
C18 C19 H19 120.0
C20 C19 H19 120.0
C21 C20 C19 121.1(3)
C21 C20 C37 116.2(3)
C19 C20 C37 122.6(3)
C20 C21 C16 119.1(3)
C20 C21 H21 120.5
C16 C21 H21 120.5
N2 C22 C23 125.7(4)
N2 C22 H22 117.1
C23 C22 H22 117.1
C24 C23 C22 117.2(4)
C24 C23 C28 122.0(4)
C22 C23 C28 120.6(4)
C25 C24 C23 121.6(4)
C25 C24 H24 119.2
C23 C24 H24 119.2
C24 C25 C26 116.1(4)
C24 C25 C29 122.3(4)
C26 C25 C29 121.6(4)
C27 C26 C25 126.1(4)
C27 C26 H26 116.9
C25 C26 H26 116.9
C26 C27 C28 117.4(4)
C26 C27 C33 122.1(4)
C28 C27 C33 120.4(4)
O2 C28 C23 122.9(4)
O2 C28 C27 120.5(4)
C23 C28 C27 116.6(4)
C31A C29 C32A 104.9(18)
C32B C29 C30B 107.9(17)
C31A C29 C25 113.4(6)
C32A C29 C25 107.4(11)
C32B C29 C25 117.8(13)
C30B C29 C25 109.3(8)
C31A C29 C30A 119.0(14)
C32A C29 C30A 101.2(16)
C25 C29 C30A 109.6(10)
C32B C29 C31B 100(2)
C30B C29 C31B 117.6(18)
C25 C29 C31B 104.3(10)
C29 C30A H30A 109.5
C29 C30A H30B 109.5
H30A C30A H30B 109.5
C29 C30A H30C 109.5
H30A C30A H30C 109.5
H30B C30A H30C 109.5
C29 C31A H31A 109.5
C29 C31A H31B 109.5
H31A C31A H31B 109.5
C29 C31A H31C 109.5
H31A C31A H31C 109.5
H31B C31A H31C 109.5
C29 C32A H32A 109.5
C29 C32A H32B 109.5
H32A C32A H32B 109.5
C29 C32A H32C 109.5
H32A C32A H32C 109.5
H32B C32A H32C 109.5
C29 C30B H30D 109.5
C29 C30B H30E 109.5
H30D C30B H30E 109.5
C29 C30B H30F 109.5
H30D C30B H30F 109.5
H30E C30B H30F 109.5
C29 C31B H31D 109.5
C29 C31B H31E 109.5
H31D C31B H31E 109.5
C29 C31B H31F 109.5
H31D C31B H31F 109.5
H31E C31B H31F 109.5
C29 C32B H32D 109.5
C29 C32B H32E 109.5
H32D C32B H32E 109.5
C29 C32B H32F 109.5
H32D C32B H32F 109.5
H32E C32B H32F 109.5
C27 C33 C36 109.4(5)
C27 C33 C35 111.5(5)
C36 C33 C35 108.6(6)
C27 C33 C34 107.3(5)
C36 C33 C34 111.7(5)
C35 C33 C34 108.4(7)
C33 C34 H34A 109.5
C33 C34 H34B 109.5
H34A C34 H34B 109.5
C33 C34 H34C 109.5
H34A C34 H34C 109.5
H34B C34 H34C 109.5
C33 C35 H35A 109.5
C33 C35 H35B 109.5
H35A C35 H35B 109.5
C33 C35 H35C 109.5
H35A C35 H35C 109.5
H35B C35 H35C 109.5
C33 C36 H36A 109.5
C33 C36 H36B 109.5
H36A C36 H36B 109.5
C33 C36 H36C 109.5
H36A C36 H36C 109.5
H36B C36 H36C 109.5
C38 C37 C20 171.2(4)
C37 C38 C39 176.7(4)
N3 C39 C40 122.8(3)
N3 C39 C38 117.5(3)
C40 C39 C38 119.7(3)
C41 C40 C39 119.1(4)
C41 C40 H40 120.4
C39 C40 H40 120.4
C40 C41 C42 118.9(4)
C40 C41 H41 120.6
C42 C41 H41 120.6
C43 C42 C41 118.7(3)
C43 C42 H42 120.7
C41 C42 H42 120.7
N3 C43 C42 123.0(3)
N3 C43 C44 115.4(3)
C42 C43 C44 121.6(3)
N4 C44 C45 121.4(4)
N4 C44 C43 116.2(3)
C45 C44 C43 122.3(4)
C46 C45 C44 118.6(4)
C46 C45 H45 120.7
C44 C45 H45 120.7
C45 C46 C47 120.4(3)
C45 C46 H46 119.8
C47 C46 H46 119.8
C46 C47 C48 118.8(4)
C46 C47 H47 120.6
C48 C47 H47 120.6
N4 C48 C47 121.0(4)
N4 C48 C49 116.4(3)
C47 C48 C49 122.6(4)
N5 C49 C50 122.9(4)
N5 C49 C48 115.0(3)
C50 C49 C48 122.0(3)
C51 C50 C49 118.6(4)
C51 C50 H50 120.7
C49 C50 H50 120.7
C50 C51 C52 120.3(4)
C50 C51 H51 119.8
C52 C51 H51 119.8
C51 C52 C53 117.6(4)
C51 C52 H52 121.2
C53 C52 H52 121.2
N5 C53 C52 122.5(3)
N5 C53 C54 117.5(3)
C52 C53 C54 119.9(4)
C55 C54 C53 175.7(5)
C54 C55 C56 165.5(4)
C61 C56 C57 119.8(3)
C61 C56 C55 115.0(3)
C57 C56 C55 125.2(3)
C58 C57 C56 120.2(3)
C58 C57 H57 119.9
C56 C57 H57 119.9
C57 C58 C59 119.8(3)
C57 C58 H58 120.1
C59 C58 H58 120.1
C58 C59 C60 120.1(3)
C58 C59 N6 127.7(3)
C60 C59 N6 112.2(3)
C61 C60 N7 125.3(3)
C61 C60 C59 120.0(3)
N7 C60 C59 114.7(3)
C60 C61 C56 120.0(3)
C60 C61 H61 120.0
C56 C61 H61 120.0
N6 C62 C63 125.9(3)
N6 C62 H62 117.0
C63 C62 H62 117.0
C62 C63 C64 116.7(3)
C62 C63 C68 121.8(3)
C64 C63 C68 121.5(3)
C65 C64 C63 121.1(3)
C65 C64 H64 119.5
C63 C64 H64 119.5
C64 C65 C66 117.1(3)
C64 C65 C69 123.2(4)
C66 C65 C69 119.7(4)
C67 C66 C65 125.0(3)
C67 C66 H66 117.5
C65 C66 H66 117.5
C66 C67 C68 118.0(3)
C66 C67 C73 121.6(3)
C68 C67 C73 120.4(3)
O3 C68 C63 122.8(3)
O3 C68 C67 119.9(3)
C63 C68 C67 117.3(3)
C71 C69 C70 109.9(5)
C71 C69 C65 112.5(4)
C70 C69 C65 109.5(5)
C71 C69 C72 106.4(5)
C70 C69 C72 108.3(5)
C65 C69 C72 110.0(4)
C69 C70 H70A 109.5
C69 C70 H70B 109.5
H70A C70 H70B 109.5
C69 C70 H70C 109.5
H70A C70 H70C 109.5
H70B C70 H70C 109.5
C69 C71 H71A 109.5
C69 C71 H71B 109.5
H71A C71 H71B 109.5
C69 C71 H71C 109.5
H71A C71 H71C 109.5
H71B C71 H71C 109.5
C69 C72 H72A 109.5
C69 C72 H72B 109.5
H72A C72 H72B 109.5
C69 C72 H72C 109.5
H72A C72 H72C 109.5
H72B C72 H72C 109.5
C67 C73 C75 109.3(3)
C67 C73 C74 110.5(3)
C75 C73 C74 110.7(3)
C67 C73 C76 111.8(3)
C75 C73 C76 106.7(3)
C74 C73 C76 107.7(4)
C73 C74 H74A 109.5
C73 C74 H74B 109.5
H74A C74 H74B 109.5
C73 C74 H74C 109.5
H74A C74 H74C 109.5
H74B C74 H74C 109.5
C73 C75 H75A 109.5
C73 C75 H75B 109.5
H75A C75 H75B 109.5
C73 C75 H75C 109.5
H75A C75 H75C 109.5
H75B C75 H75C 109.5
C73 C76 H76A 109.5
C73 C76 H76B 109.5
H76A C76 H76B 109.5
C73 C76 H76C 109.5
H76A C76 H76C 109.5
H76B C76 H76C 109.5
N7 C77 C78 125.9(3)
N7 C77 H77 117.0
C78 C77 H77 117.0
C77 C78 C83 121.6(3)
C77 C78 C79 116.5(3)
C83 C78 C79 121.9(3)
C80 C79 C78 121.4(3)
C80 C79 H79 119.3
C78 C79 H79 119.3
C79 C80 C81 116.5(3)
C79 C80 C84 123.3(3)
C81 C80 C84 120.1(3)
C82 C81 C80 125.5(3)
C82 C81 H81 117.3
C80 C81 H81 117.3
C81 C82 C83 117.9(3)
C81 C82 C88 121.8(3)
C83 C82 C88 120.3(3)
O4 C83 C78 123.2(3)
O4 C83 C82 120.0(3)
C78 C83 C82 116.8(3)
C87 C84 C80 110.8(3)
C87 C84 C85 109.8(4)
C80 C84 C85 112.1(3)
C87 C84 C86 109.3(4)
C80 C84 C86 108.7(3)
C85 C84 C86 106.0(4)
C84 C85 H85A 109.5
C84 C85 H85B 109.5
H85A C85 H85B 109.5
C84 C85 H85C 109.5
H85A C85 H85C 109.5
H85B C85 H85C 109.5
C84 C86 H86A 109.5
C84 C86 H86B 109.5
H86A C86 H86B 109.5
C84 C86 H86C 109.5
H86A C86 H86C 109.5
H86B C86 H86C 109.5
C84 C87 H87A 109.5
C84 C87 H87B 109.5
H87A C87 H87B 109.5
C84 C87 H87C 109.5
H87A C87 H87C 109.5
H87B C87 H87C 109.5
C89 C88 C90 108.1(3)
C89 C88 C82 112.1(3)
C90 C88 C82 109.4(3)
C89 C88 C91 107.4(3)
C90 C88 C91 110.3(3)
C82 C88 C91 109.5(3)
C88 C89 H89A 109.5
C88 C89 H89B 109.5
H89A C89 H89B 109.5
C88 C89 H89C 109.5
H89A C89 H89C 109.5
H89B C89 H89C 109.5
C88 C90 H90A 109.5
C88 C90 H90B 109.5
H90A C90 H90B 109.5
C88 C90 H90C 109.5
H90A C90 H90C 109.5
H90B C90 H90C 109.5
C88 C91 H91A 109.5
C88 C91 H91B 109.5
H91A C91 H91B 109.5
C88 C91 H91C 109.5
H91A C91 H91C 109.5
H91B C91 H91C 109.5
Cl5 C100 Cl3 111.5(4)
Cl5 C100 Cl4 108.1(4)
Cl3 C100 Cl4 111.1(4)
Cl5 C100 H100 108.7
Cl3 C100 H100 108.7
Cl4 C100 H100 108.7
Cl6 C101 Cl7 107.6(9)
Cl6 C101 Cl8 104.9(10)
Cl7 C101 Cl8 105.7(10)
Cl17 C102 Cl7B 97.0(12)
Cl17 C102 Cl16 113.4(15)
Cl7B C102 Cl16 103.0(13)
Cl11 C103 Cl9 119.0(9)
Cl11 C103 Cl10 101.6(7)
Cl9 C103 Cl10 110.9(7)
Cl11 C103 H103 108.3
Cl9 C103 H103 108.3
Cl10 C103 H103 108.3
Cl12 C104 Cl14 117.0(11)
Cl12 C104 Cl13 90.2(10)
Cl14 C104 Cl13 96.3(8)
Cl12 C104 H104 116.2
Cl14 C104 H104 116.2
Cl13 C104 H104 116.1
C201 C202 N200 167.2(12)

loop_
_geom_bond_atom_site_label_1
_geom_bond_atom_site_label_2
_geom_bond_distance
Zn1 N4 2.080(3)
Zn1 Cl1 2.2376(9)
Zn1 Cl2 2.2474(8)
Zn1 N3 2.289(3)
Zn1 N5 2.291(3)
Ni2 N7 1.849(3)
Ni2 O3 1.851(2)
Ni2 O4 1.858(2)
Ni2 N6 1.863(3)
O3 C68 1.293(4)
O4 C83 1.300(4)
N3 C39 1.344(5)
N3 C43 1.350(4)
N4 C48 1.346(5)
N4 C44 1.350(5)
N5 C49 1.335(4)
N5 C53 1.355(5)
N6 C62 1.308(4)
N6 C59 1.418(4)
N7 C77 1.309(4)
N7 C60 1.402(4)
Ni3 Ni1 1.098(6)
Ni3 O1 1.964(7)
Ni3 O2 2.000(6)
Ni3 O1W 2.10(2)
Ni3 N1 2.230(6)
Ni3 N2 2.414(6)
O1W O1 1.35(2)
O1W Ni1 1.46(2)
O1W O2 1.66(2)
Ni1 O2 1.846(3)
Ni1 N1 1.849(3)
Ni1 N2 1.855(3)
Ni1 O1 1.856(3)
O1 C1 1.306(5)
O2 C28 1.301(5)
N1 C15 1.315(5)
N1 C16 1.404(5)
N2 C22 1.303(5)
N2 C17 1.415(4)
C1 C2 1.413(7)
C1 C6 1.428(5)
C2 C3 1.384(7)
C2 C7 1.543(7)
C3 C4 1.401(6)
C3 H3 0.9500
C4 C5 1.336(7)
C4 C11 1.537(7)
C5 C6 1.438(6)
C5 H5 0.9500
C6 C15 1.397(6)
C7 C8 1.507(12)
C7 C9 1.509(11)
C7 C10 1.562(9)
C8 H8A 0.9800
C8 H8B 0.9800
C8 H8C 0.9800
C9 H9A 0.9800
C9 H9B 0.9800
C9 H9C 0.9800
C10 H10A 0.9800
C10 H10B 0.9800
C10 H10C 0.9800
C11 C14 1.511(8)
C11 C13 1.516(14)
C11 C12 1.549(11)
C12 H12A 0.9800
C12 H12B 0.9800
C12 H12C 0.9800
C13 H13A 0.9800
C13 H13B 0.9800
C13 H13C 0.9800
C14 H14A 0.9800
C14 H14B 0.9800
C14 H14C 0.9800
C15 H15 0.9500
C16 C21 1.392(5)
C16 C17 1.399(5)
C17 C18 1.391(6)
C18 C19 1.384(5)
C18 H18 0.9500
C19 C20 1.396(5)
C19 H19 0.9500
C20 C21 1.386(5)
C20 C37 1.437(5)
C21 H21 0.9500
C22 C23 1.426(5)
C22 H22 0.9500
C23 C24 1.405(6)
C23 C28 1.433(6)
C24 C25 1.375(6)
C24 H24 0.9500
C25 C26 1.396(7)
C25 C29 1.528(6)
C26 C27 1.392(7)
C26 H26 0.9500
C27 C28 1.444(5)
C27 C33 1.519(7)
C29 C31A 1.464(18)
C29 C32A 1.51(3)
C29 C32B 1.52(3)
C29 C30B 1.524(16)
C29 C30A 1.56(2)
C29 C31B 1.69(3)
C30A H30A 0.9800
C30A H30B 0.9800
C30A H30C 0.9800
C31A H31A 0.9800
C31A H31B 0.9800
C31A H31C 0.9800
C32A H32A 0.9800
C32A H32B 0.9800
C32A H32C 0.9800
C30B H30D 0.9800
C30B H30E 0.9800
C30B H30F 0.9800
C31B H31D 0.9800
C31B H31E 0.9800
C31B H31F 0.9800
C32B H32D 0.9800
C32B H32E 0.9800
C32B H32F 0.9800
C33 C36 1.538(10)
C33 C35 1.537(7)
C33 C34 1.592(11)
C34 H34A 0.9800
C34 H34B 0.9800
C34 H34C 0.9800
C35 H35A 0.9800
C35 H35B 0.9800
C35 H35C 0.9800
C36 H36A 0.9800
C36 H36B 0.9800
C36 H36C 0.9800
C37 C38 1.180(5)
C38 C39 1.436(4)
C39 C40 1.397(5)
C40 C41 1.373(5)
C40 H40 0.9500
C41 C42 1.397(6)
C41 H41 0.9500
C42 C43 1.388(5)
C42 H42 0.9500
C43 C44 1.468(5)
C44 C45 1.399(4)
C45 C46 1.375(7)
C45 H45 0.9500
C46 C47 1.377(7)
C46 H46 0.9500
C47 C48 1.402(5)
C47 H47 0.9500
C48 C49 1.491(6)
C49 C50 1.384(6)
C50 C51 1.362(7)
C50 H50 0.9500
C51 C52 1.390(6)
C51 H51 0.9500
C52 C53 1.390(6)
C52 H52 0.9500
C53 C54 1.426(5)
C54 C55 1.208(5)
C55 C56 1.429(5)
C56 C61 1.391(5)
C56 C57 1.409(5)
C57 C58 1.381(5)
C57 H57 0.9500
C58 C59 1.394(5)
C58 H58 0.9500
C59 C60 1.404(5)
C60 C61 1.385(4)
C61 H61 0.9500
C62 C63 1.411(5)
C62 H62 0.9500
C63 C64 1.417(5)
C63 C68 1.429(5)
C64 C65 1.368(5)
C64 H64 0.9500
C65 C66 1.411(6)
C65 C69 1.531(5)
C66 C67 1.384(5)
C66 H66 0.9500
C67 C68 1.436(4)
C67 C73 1.524(5)
C69 C71 1.514(7)
C69 C70 1.530(9)
C69 C72 1.534(9)
C70 H70A 0.9800
C70 H70B 0.9800
C70 H70C 0.9800
C71 H71A 0.9800
C71 H71B 0.9800
C71 H71C 0.9800
C72 H72A 0.9800
C72 H72B 0.9800
C72 H72C 0.9800
C73 C75 1.525(6)
C73 C74 1.526(7)
C73 C76 1.548(5)
C74 H74A 0.9800
C74 H74B 0.9800
C74 H74C 0.9800
C75 H75A 0.9800
C75 H75B 0.9800
C75 H75C 0.9800
C76 H76A 0.9800
C76 H76B 0.9800
C76 H76C 0.9800
C77 C78 1.406(5)
C77 H77 0.9500
C78 C83 1.420(4)
C78 C79 1.420(4)
C79 C80 1.363(5)
C79 H79 0.9500
C80 C81 1.415(4)
C80 C84 1.528(4)
C81 C82 1.378(4)
C81 H81 0.9500
C82 C83 1.450(4)
C82 C88 1.529(4)
C84 C87 1.512(7)
C84 C85 1.528(5)
C84 C86 1.545(6)
C85 H85A 0.9800
C85 H85B 0.9800
C85 H85C 0.9800
C86 H86A 0.9800
C86 H86B 0.9800
C86 H86C 0.9800
C87 H87A 0.9800
C87 H87B 0.9800
C87 H87C 0.9800
C88 C89 1.529(5)
C88 C90 1.528(5)
C88 C91 1.543(5)
C89 H89A 0.9800
C89 H89B 0.9800
C89 H89C 0.9800
C90 H90A 0.9800
C90 H90B 0.9800
C90 H90C 0.9800
C91 H91A 0.9800
C91 H91B 0.9800
C91 H91C 0.9800
C100 Cl5 1.696(8)
C100 Cl3 1.721(7)
C100 Cl4 1.758(7)
C100 H100 1.0000
C101 Cl6 1.715(14)
C101 Cl7 1.764(13)
C101 Cl8 1.854(15)
C102 Cl17 1.728(13)
C102 Cl7B 1.724(13)
C102 Cl16 1.795(13)
C103 Cl11 1.636(11)
C103 Cl9 1.636(11)
C103 Cl10 1.824(12)
C103 H103 1.0000
C104 Cl12 1.660(12)
C104 Cl14 1.739(11)
C104 Cl13 1.821(13)
C104 H104 0.9999
N200 C202 1.331(14)
C201 C202 1.323(15)

loop_
_geom_torsion_atom_site_label_1
_geom_torsion_atom_site_label_2
_geom_torsion_atom_site_label_3
_geom_torsion_atom_site_label_4
_geom_torsion
O4 Ni2 O3 C68 171.2(3)
N6 Ni2 O3 C68 -5.8(3)
N7 Ni2 O4 C83 -1.8(3)
O3 Ni2 O4 C83 175.5(3)
N7 Ni2 N6 C62 178.8(4)
O3 Ni2 N6 C62 1.5(4)
N7 Ni2 N6 C59 -0.8(3)
O3 Ni2 N6 C59 -178.2(3)
O4 Ni2 N7 C77 5.8(3)
N6 Ni2 N7 C77 -177.3(3)
O4 Ni2 N7 C60 -176.9(3)
N6 Ni2 N7 C60 0.1(3)
O1 Ni3 Ni1 O1W 35.0(8)
O2 Ni3 Ni1 O1W -52.7(8)
N1 Ni3 Ni1 O1W 127.6(8)
N2 Ni3 Ni1 O1W -144.3(8)
O1 Ni3 Ni1 O2 87.69(15)
O1W Ni3 Ni1 O2 52.7(8)
N1 Ni3 Ni1 O2 -179.73(15)
N2 Ni3 Ni1 O2 -91.60(17)
O1 Ni3 Ni1 N1 -92.58(15)
O2 Ni3 Ni1 N1 179.73(15)
O1W Ni3 Ni1 N1 -127.6(8)
N2 Ni3 Ni1 N1 88.12(17)
O1 Ni3 Ni1 N2 179.30(13)
O2 Ni3 Ni1 N2 91.60(17)
O1W Ni3 Ni1 N2 144.3(8)
N1 Ni3 Ni1 N2 -88.12(17)
O2 Ni3 Ni1 O1 -87.69(15)
O1W Ni3 Ni1 O1 -35.0(8)
N1 Ni3 Ni1 O1 92.58(15)
N2 Ni3 Ni1 O1 -179.30(13)
O1 O1W Ni1 Ni3 -51.2(9)
O2 O1W Ni1 Ni3 66.4(8)
O1 O1W Ni1 O2 -117.6(12)
Ni3 O1W Ni1 O2 -66.4(8)
O1 O1W Ni1 N1 58.6(12)
O2 O1W Ni1 N1 176.22(19)
Ni3 O1W Ni1 N1 109.8(9)
O1 O1W Ni1 N2 175.1(3)
O2 O1W Ni1 N2 -67.2(10)
Ni3 O1W Ni1 N2 -133.6(9)
O2 O1W Ni1 O1 117.6(12)
Ni3 O1W Ni1 O1 51.2(9)
Ni1 O1W O1 C1 -108.3(13)
O2 O1W O1 C1 -174.9(5)
Ni3 O1W O1 C1 -133.3(11)
O2 O1W O1 Ni1 -66.7(11)
Ni3 O1W O1 Ni1 -25.0(5)
Ni1 O1W O1 Ni3 25.0(5)
O2 O1W O1 Ni3 -41.7(10)
Ni3 Ni1 O1 C1 -99.1(5)
O1W Ni1 O1 C1 129.4(12)
O2 Ni1 O1 C1 179.0(5)
N1 Ni1 O1 C1 -4.8(5)
Ni3 Ni1 O1 O1W 131.5(11)
O2 Ni1 O1 O1W 49.6(11)
N1 Ni1 O1 O1W -134.1(11)
O1W Ni1 O1 Ni3 -131.5(11)
O2 Ni1 O1 Ni3 -81.9(3)
N1 Ni1 O1 Ni3 94.3(3)
O1 O1W O2 C28 171.8(6)
Ni1 O1W O2 C28 98.7(14)
Ni3 O1W O2 C28 129.1(12)
O1 O1W O2 Ni1 73.1(12)
Ni3 O1W O2 Ni1 30.4(5)
O1 O1W O2 Ni3 42.7(10)
Ni1 O1W O2 Ni3 -30.4(5)
Ni3 Ni1 O2 C28 99.2(5)
O1W Ni1 O2 C28 -141.7(12)
N2 Ni1 O2 C28 -7.2(5)
O1 Ni1 O2 C28 178.4(5)
Ni3 Ni1 O2 O1W -119.2(12)
N2 Ni1 O2 O1W 134.4(11)
O1 Ni1 O2 O1W -39.9(11)
O1W Ni1 O2 Ni3 119.2(12)
N2 Ni1 O2 Ni3 -106.4(3)
O1 Ni1 O2 Ni3 79.3(3)
Ni3 Ni1 N1 C15 76.8(5)
O1W Ni1 N1 C15 -40.4(12)
N2 Ni1 N1 C15 -176.6(4)
O1 Ni1 N1 C15 -2.3(4)
Ni3 Ni1 N1 C16 -106.0(4)
O1W Ni1 N1 C16 136.8(12)
N2 Ni1 N1 C16 0.6(3)
O1 Ni1 N1 C16 175.0(3)
O1W Ni1 N1 Ni3 -117.2(12)
N2 Ni1 N1 Ni3 106.6(3)
O1 Ni1 N1 Ni3 -79.1(3)
Ni3 Ni1 N2 C22 -85.8(5)
O1W Ni1 N2 C22 48.8(10)
O2 Ni1 N2 C22 -3.7(4)
N1 Ni1 N2 C22 -180.0(4)
Ni3 Ni1 N2 C17 95.1(4)
O1W Ni1 N2 C17 -130.3(10)
O2 Ni1 N2 C17 177.2(3)
N1 Ni1 N2 C17 0.9(3)
O1W Ni1 N2 Ni3 134.6(10)
O2 Ni1 N2 Ni3 82.1(3)
N1 Ni1 N2 Ni3 -94.2(3)
O1W O1 C1 C2 -94.1(15)
Ni1 O1 C1 C2 -169.0(4)
Ni3 O1 C1 C2 148.3(5)
O1W O1 C1 C6 85.9(15)
Ni1 O1 C1 C6 11.0(8)
Ni3 O1 C1 C6 -31.7(7)
O1 C1 C2 C3 -179.2(6)
C6 C1 C2 C3 0.8(9)
O1 C1 C2 C7 1.1(9)
C6 C1 C2 C7 -178.9(6)
C1 C2 C3 C4 -1.9(11)
C7 C2 C3 C4 177.9(7)
C2 C3 C4 C5 1.0(11)
C2 C3 C4 C11 -174.3(7)
C3 C4 C5 C6 0.9(9)
C11 C4 C5 C6 175.9(6)
O1 C1 C6 C15 -10.0(8)
C2 C1 C6 C15 170.0(5)
O1 C1 C6 C5 -179.1(5)
C2 C1 C6 C5 0.9(8)
C4 C5 C6 C15 -171.4(6)
C4 C5 C6 C1 -1.8(9)
C3 C2 C7 C8 119.4(7)
C1 C2 C7 C8 -60.9(8)
C3 C2 C7 C9 -118.2(7)
C1 C2 C7 C9 61.5(9)
C3 C2 C7 C10 -0.9(11)
C1 C2 C7 C10 178.8(7)
C5 C4 C11 C14 10.0(11)
C3 C4 C11 C14 -175.1(7)
C5 C4 C11 C13 -111.1(9)
C3 C4 C11 C13 63.8(9)
C5 C4 C11 C12 126.9(8)
C3 C4 C11 C12 -58.2(10)
C16 N1 C15 C6 -174.0(5)
Ni1 N1 C15 C6 3.0(7)
Ni3 N1 C15 C6 34.9(6)
C1 C6 C15 N1 3.1(8)
C5 C6 C15 N1 172.4(5)
C15 N1 C16 C21 -2.7(7)
Ni1 N1 C16 C21 179.9(3)
Ni3 N1 C16 C21 147.8(4)
C15 N1 C16 C17 175.4(4)
Ni1 N1 C16 C17 -2.0(5)
Ni3 N1 C16 C17 -34.1(5)
C21 C16 C17 C18 2.1(7)
N1 C16 C17 C18 -176.1(4)
C21 C16 C17 N2 -179.0(4)
N1 C16 C17 N2 2.8(6)
C22 N2 C17 C18 -2.6(7)
Ni1 N2 C17 C18 176.6(4)
Ni3 N2 C17 C18 -155.4(4)
C22 N2 C17 C16 178.6(4)
Ni1 N2 C17 C16 -2.2(5)
Ni3 N2 C17 C16 25.8(5)
C16 C17 C18 C19 -2.0(7)
N2 C17 C18 C19 179.2(4)
C17 C18 C19 C20 0.2(7)
C18 C19 C20 C21 1.6(6)
C18 C19 C20 C37 178.2(4)
C19 C20 C21 C16 -1.5(6)
C37 C20 C21 C16 -178.3(4)
C17 C16 C21 C20 -0.3(6)
N1 C16 C21 C20 177.7(4)
C17 N2 C22 C23 -171.4(4)
Ni1 N2 C22 C23 9.6(7)
Ni3 N2 C22 C23 -20.7(7)
N2 C22 C23 C24 169.9(5)
N2 C22 C23 C28 -5.1(8)
C22 C23 C24 C25 -171.2(5)
C28 C23 C24 C25 3.7(8)
C23 C24 C25 C26 -4.1(8)
C23 C24 C25 C29 177.7(5)
C24 C25 C26 C27 2.9(9)
C29 C25 C26 C27 -179.0(6)
C25 C26 C27 C28 -0.9(9)
C25 C26 C27 C33 177.0(6)
O1W O2 C28 C23 -61.0(16)
Ni1 O2 C28 C23 12.5(7)
Ni3 O2 C28 C23 54.4(7)
O1W O2 C28 C27 119.7(14)
Ni1 O2 C28 C27 -166.8(4)
Ni3 O2 C28 C27 -125.0(5)
C24 C23 C28 O2 179.1(5)
C22 C23 C28 O2 -6.2(8)
C24 C23 C28 C27 -1.5(7)
C22 C23 C28 C27 173.1(5)
C26 C27 C28 O2 179.6(5)
C33 C27 C28 O2 1.7(8)
C26 C27 C28 C23 0.2(8)
C33 C27 C28 C23 -177.7(5)
C24 C25 C29 C31A -23.8(14)
C26 C25 C29 C31A 158.2(13)
C24 C25 C29 C32A -139.1(16)
C26 C25 C29 C32A 42.9(17)
C24 C25 C29 C32B -161.1(17)
C26 C25 C29 C32B 20.9(18)
C24 C25 C29 C30B 75.4(15)
C26 C25 C29 C30B -102.7(15)
C24 C25 C29 C30A 111.8(10)
C26 C25 C29 C30A -66.2(11)
C24 C25 C29 C31B -51.2(16)
C26 C25 C29 C31B 130.7(15)
C26 C27 C33 C36 123.7(6)
C28 C27 C33 C36 -58.5(7)
C26 C27 C33 C35 3.6(10)
C28 C27 C33 C35 -178.6(7)
C26 C27 C33 C34 -114.9(6)
C28 C27 C33 C34 62.9(7)
C43 N3 C39 C40 -1.2(5)
Zn1 N3 C39 C40 -172.2(3)
C43 N3 C39 C38 179.7(3)
Zn1 N3 C39 C38 8.7(5)
N3 C39 C40 C41 0.2(6)
C38 C39 C40 C41 179.3(4)
C39 C40 C41 C42 0.7(6)
C40 C41 C42 C43 -0.8(6)
C39 N3 C43 C42 1.1(5)
Zn1 N3 C43 C42 173.5(3)
C39 N3 C43 C44 -178.8(3)
Zn1 N3 C43 C44 -6.4(4)
C41 C42 C43 N3 -0.2(6)
C41 C42 C43 C44 179.7(3)
C48 N4 C44 C45 -0.8(5)
Zn1 N4 C44 C45 178.9(3)
C48 N4 C44 C43 177.5(3)
Zn1 N4 C44 C43 -2.8(4)
N3 C43 C44 N4 6.2(4)
C42 C43 C44 N4 -173.7(3)
N3 C43 C44 C45 -175.4(3)
C42 C43 C44 C45 4.6(5)
N4 C44 C45 C46 0.7(6)
C43 C44 C45 C46 -177.6(4)
C44 C45 C46 C47 -0.5(6)
C45 C46 C47 C48 0.5(6)
C44 N4 C48 C47 0.8(5)
Zn1 N4 C48 C47 -178.9(3)
C44 N4 C48 C49 -177.5(3)
Zn1 N4 C48 C49 2.8(4)
C46 C47 C48 N4 -0.6(6)
C46 C47 C48 C49 177.5(4)
C53 N5 C49 C50 0.3(5)
Zn1 N5 C49 C50 -178.0(3)
C53 N5 C49 C48 -179.5(3)
Zn1 N5 C49 C48 2.3(4)
N4 C48 C49 N5 -3.3(5)
C47 C48 C49 N5 178.4(3)
N4 C48 C49 C50 176.9(3)
C47 C48 C49 C50 -1.4(5)
N5 C49 C50 C51 -1.6(6)
C48 C49 C50 C51 178.2(3)
C49 C50 C51 C52 0.7(6)
C50 C51 C52 C53 1.3(6)
C49 N5 C53 C52 1.9(5)
Zn1 N5 C53 C52 179.8(3)
C49 N5 C53 C54 -175.9(3)
Zn1 N5 C53 C54 2.1(5)
C51 C52 C53 N5 -2.7(6)
C51 C52 C53 C54 175.0(4)
C54 C55 C56 C61 -1(2)
C54 C55 C56 C57 176.8(17)
C61 C56 C57 C58 -0.8(7)
C55 C56 C57 C58 -178.9(4)
C56 C57 C58 C59 0.2(7)
C57 C58 C59 C60 0.9(6)
C57 C58 C59 N6 -179.6(4)
C62 N6 C59 C58 2.2(6)
Ni2 N6 C59 C58 -178.2(3)
C62 N6 C59 C60 -178.3(3)
Ni2 N6 C59 C60 1.4(4)
C77 N7 C60 C61 -2.2(6)
Ni2 N7 C60 C61 -179.7(3)
C77 N7 C60 C59 178.2(3)
Ni2 N7 C60 C59 0.7(4)
C58 C59 C60 C61 -1.3(6)
N6 C59 C60 C61 179.1(3)
C58 C59 C60 N7 178.3(4)
N6 C59 C60 N7 -1.3(5)
N7 C60 C61 C56 -178.8(4)
C59 C60 C61 C56 0.7(6)
C57 C56 C61 C60 0.3(6)
C55 C56 C61 C60 178.6(4)
C59 N6 C62 C63 -178.0(4)
Ni2 N6 C62 C63 2.4(6)
N6 C62 C63 C64 174.6(4)
N6 C62 C63 C68 -3.3(7)
C62 C63 C64 C65 -177.2(4)
C68 C63 C64 C65 0.7(7)
C63 C64 C65 C66 -2.0(7)
C63 C64 C65 C69 178.7(5)
C64 C65 C66 C67 2.5(8)
C69 C65 C66 C67 -178.1(5)
C65 C66 C67 C68 -1.6(7)
C65 C66 C67 C73 177.2(4)
Ni2 O3 C68 C63 6.2(6)
Ni2 O3 C68 C67 -172.9(3)
C62 C63 C68 O3 -1.0(6)
C64 C63 C68 O3 -178.9(4)
C62 C63 C68 C67 178.1(4)
C64 C63 C68 C67 0.2(6)
C66 C67 C68 O3 179.4(4)
C73 C67 C68 O3 0.5(6)
C66 C67 C68 C63 0.2(6)
C73 C67 C68 C63 -178.6(4)
C64 C65 C69 C71 -9.2(8)
C66 C65 C69 C71 171.5(5)
C64 C65 C69 C70 113.4(6)
C66 C65 C69 C70 -65.9(7)
C64 C65 C69 C72 -127.7(6)
C66 C65 C69 C72 53.0(7)
C66 C67 C73 C75 -119.4(4)
C68 C67 C73 C75 59.5(5)
C66 C67 C73 C74 118.5(4)
C68 C67 C73 C74 -62.6(5)
C66 C67 C73 C76 -1.4(6)
C68 C67 C73 C76 177.4(4)
C60 N7 C77 C78 177.2(4)
Ni2 N7 C77 C78 -5.6(6)
N7 C77 C78 C83 -0.1(6)
N7 C77 C78 C79 -178.0(4)
C77 C78 C79 C80 176.2(4)
C83 C78 C79 C80 -1.7(6)
C78 C79 C80 C81 0.5(6)
C78 C79 C80 C84 -177.5(4)
C79 C80 C81 C82 0.2(6)
C84 C80 C81 C82 178.3(4)
C80 C81 C82 C83 0.2(6)
C80 C81 C82 C88 179.5(3)
Ni2 O4 C83 C78 -2.6(5)
Ni2 O4 C83 C82 177.4(2)
C77 C78 C83 O4 4.3(6)
C79 C78 C83 O4 -177.9(3)
C77 C78 C83 C82 -175.7(3)
C79 C78 C83 C82 2.1(5)
C81 C82 C83 O4 178.6(3)
C88 C82 C83 O4 -0.7(5)
C81 C82 C83 C78 -1.4(5)
C88 C82 C83 C78 179.4(3)
C79 C80 C84 C87 -126.5(4)
C81 C80 C84 C87 55.5(5)
C79 C80 C84 C85 -3.5(6)
C81 C80 C84 C85 178.6(4)
C79 C80 C84 C86 113.3(4)
C81 C80 C84 C86 -64.6(5)
C81 C82 C88 C89 -0.5(5)
C83 C82 C88 C89 178.8(3)
C81 C82 C88 C90 119.4(4)
C83 C82 C88 C90 -61.3(4)
C81 C82 C88 C91 -119.6(4)
C83 C82 C88 C91 59.6(4)
